data_4347256
loop_
_publ_author_name
'Dar, Aijaz A.'
'Bhat, Gulzar A.'
'Murugavel, Ramaswamy'

_publ_section_title
;
 Dimensionality Alteration and Intra- versus Inter-SBU Void Encapsulation
 in Zinc Phosphate Frameworks.
;
_journal_issue 11
_journal_name_full 'Inorganic chemistry'
_journal_page_first 5180
_journal_page_last 5190
_journal_paper_doi 10.1021/acs.inorgchem.5b02949
_journal_volume 55
_journal_year 2016
_chemical_absolute_configuration unk
_chemical_formula_moiety 'C36 H40 Br2 N2 O11 P2 Zn2'
_chemical_formula_sum 'C36 H40 Br2 N2 O11 P2 Zn2'
_chemical_formula_weight 1029.20
_space_group_IT_number 92
_space_group_name_Hall 'P 4abw 2nw'
_space_group_name_H-M_alt 'P 41 21 2'
_symmetry_cell_setting tetragonal
_symmetry_space_group_name_H-M 'P 41 21 2'
_atom_sites_solution_hydrogens geom
_atom_sites_solution_primary direct
_atom_sites_solution_secondary difmap
_audit_creation_method SHELXL-97
_cell_angle_alpha 90.00
_cell_angle_beta 90.00
_cell_angle_gamma 90.00
_cell_formula_units_Z 8
_cell_length_a 15.7636(17)
_cell_length_b 15.7636(17)
_cell_length_c 36.843(4)
_cell_measurement_reflns_used 68147
_cell_measurement_temperature 150(2)
_cell_measurement_theta_max 25.00
_cell_measurement_theta_min 2.81
_cell_volume 9155.2(17)
_computing_cell_refinement 'CrystalClear-SM Expert 2.0 r4'
_computing_data_collection 'CrystalClear-SM Expert 2.0 r4 (Rigaku, 2009)'
_computing_data_reduction 'CrystalClear-SM Expert 2.0 r4'
_computing_molecular_graphics 'CrystalStructure 4.0 (Rigaku, 2010)'
_computing_publication_material 'CrystalStructure 4.0'
_computing_structure_refinement 'SHELXL97 (Sheldrick, 2008)'
_computing_structure_solution 'SHELXS86 (Sheldrick, 1985)'
_diffrn_ambient_temperature 150(2)
_diffrn_measured_fraction_theta_full 0.997
_diffrn_measured_fraction_theta_max 0.997
_diffrn_measurement_device_type 'Rigaku Saturn724+'
_diffrn_radiation_monochromator graphite
_diffrn_radiation_source 'fine-focus sealed tube'
_diffrn_radiation_type MoK\a
_diffrn_radiation_wavelength 0.71075
_diffrn_reflns_av_R_equivalents 0.0451
_diffrn_reflns_av_sigmaI/netI 0.0246
_diffrn_reflns_limit_h_max 16
_diffrn_reflns_limit_h_min -18
_diffrn_reflns_limit_k_max 18
_diffrn_reflns_limit_k_min -16
_diffrn_reflns_limit_l_max 43
_diffrn_reflns_limit_l_min -43
_diffrn_reflns_number 68147
_diffrn_reflns_theta_full 25.00
_diffrn_reflns_theta_max 25.00
_diffrn_reflns_theta_min 2.81
_exptl_absorpt_coefficient_mu 2.916
_exptl_absorpt_correction_T_max 0.5931
_exptl_absorpt_correction_T_min 0.5931
_exptl_absorpt_correction_type multi-scan
_exptl_absorpt_process_details 'NUMABS (Rigaku, 1999)'
_exptl_crystal_colour colorless
_exptl_crystal_density_diffrn 1.493
_exptl_crystal_density_method 'not measured'
_exptl_crystal_description spindle
_exptl_crystal_F_000 4144
_exptl_crystal_size_max 0.22
_exptl_crystal_size_mid 0.16
_exptl_crystal_size_min 0.12
_refine_diff_density_max 1.917
_refine_diff_density_min -0.728
_refine_diff_density_rms 0.129
_refine_ls_abs_structure_details 'Flack H D (1983), Acta Cryst. A39, 876-881'
_refine_ls_abs_structure_Flack 0.083(14)
_refine_ls_extinction_method none
_refine_ls_goodness_of_fit_ref 1.149
_refine_ls_hydrogen_treatment mixed
_refine_ls_matrix_type full
_refine_ls_number_parameters 496
_refine_ls_number_reflns 8059
_refine_ls_number_restraints 3
_refine_ls_restrained_S_all 1.149
_refine_ls_R_factor_all 0.0536
_refine_ls_R_factor_gt 0.0532
_refine_ls_shift/su_max 0.001
_refine_ls_shift/su_mean 0.000
_refine_ls_structure_factor_coef Fsqd
_refine_ls_weighting_details 'calc w=1/[\s^2^(Fo^2^)+(0.0773P)^2^+34.2664P] where P=(Fo^2^+2Fc^2^)/3'
_refine_ls_weighting_scheme calc
_refine_ls_wR_factor_gt 0.1516
_refine_ls_wR_factor_ref 0.1520
_reflns_number_gt 8001
_reflns_number_total 8059
_reflns_threshold_expression >2sigma(I)
_cod_data_source_file ic5b02949_si_002.cif
_cod_data_source_block ajz802
_cod_depositor_comments
;
The following automatic conversions were performed:

data item '_exptl_absorpt_correction_type' value 'Multi-scan' was
changed to 'multi-scan' in accordance with the
/home/saulius/struct/COD-crude-data/automatic-downloads/DataCite-retrospective/ACS/depositions/lib/dictionaries/cif_core.dic
dictionary named 'cif_core.dic' version 2.4.2 last updated on
2011-04-26.

Automatic conversion script
Id: cif_fix_values 6909 2019-04-08 15:41:33Z antanas 
;
_cod_database_code 4347256

loop_
_symmetry_equiv_pos_as_xyz
'x, y, z'
'-y+1/2, x+1/2, z+1/4'
'-x, -y, z+1/2'
'y+1/2, -x+1/2, z+3/4'
'-x+1/2, y+1/2, -z+1/4'
'y, x, -z'
'x+1/2, -y+1/2, -z+3/4'
'-y, -x, -z+1/2'

loop_
_atom_site_label
_atom_site_type_symbol
_atom_site_fract_x
_atom_site_fract_y
_atom_site_fract_z
_atom_site_U_iso_or_equiv
_atom_site_adp_type
_atom_site_occupancy
_atom_site_symmetry_multiplicity
_atom_site_calc_flag
_atom_site_refinement_flags
C1 C 0.5140(4) 0.7572(4) 0.08281(18) 0.0264(14) Uani 1 1 d .
C2 C 0.4891(5) 0.8384(5) 0.0914(2) 0.0328(16) Uani 1 1 d .
C3 C 0.4080(5) 0.8628(5) 0.0837(2) 0.0364(17) Uani 1 1 d .
H31 H 0.3901 0.9191 0.0888 0.044 Uiso 1 1 calc R
C4 C 0.3503(4) 0.8038(5) 0.0681(2) 0.0335(16) Uani 1 1 d .
C5 C 0.3770(5) 0.7228(5) 0.0608(2) 0.0352(17) Uani 1 1 d .
H32 H 0.3381 0.6834 0.0505 0.042 Uiso 1 1 calc R
C6 C 0.4589(5) 0.6971(5) 0.0680(2) 0.0353(17) Uani 1 1 d .
C7 C 0.4904(5) 0.6056(5) 0.0610(3) 0.048(2) Uani 1 1 d .
H36 H 0.5464 0.6090 0.0483 0.058 Uiso 1 1 calc R
C8 C 0.5032(7) 0.5588(7) 0.0963(4) 0.078(4) Uani 1 1 d .
H50A H 0.4493 0.5562 0.1096 0.094 Uiso 1 1 calc R
H50B H 0.5454 0.5888 0.1111 0.094 Uiso 1 1 calc R
H50C H 0.5232 0.5011 0.0913 0.094 Uiso 1 1 calc R
C9 C 0.4312(7) 0.5549(7) 0.0378(4) 0.075(4) Uani 1 1 d .
H68A H 0.3764 0.5494 0.0501 0.090 Uiso 1 1 calc R
H68B H 0.4553 0.4984 0.0336 0.090 Uiso 1 1 calc R
H68C H 0.4232 0.5837 0.0145 0.090 Uiso 1 1 calc R
C10 C 0.5502(5) 0.9020(6) 0.1091(3) 0.048(2) Uani 1 1 d .
H25 H 0.6026 0.8699 0.1159 0.058 Uiso 1 1 calc R
C11 C 0.5766(7) 0.9707(6) 0.0833(4) 0.071(3) Uani 1 1 d .
H42A H 0.5264 1.0019 0.0751 0.085 Uiso 1 1 calc R
H42B H 0.6050 0.9452 0.0623 0.085 Uiso 1 1 calc R
H42C H 0.6157 1.0096 0.0955 0.085 Uiso 1 1 calc R
C12 C 0.5126(6) 0.9370(7) 0.1442(3) 0.071(4) Uani 1 1 d .
H64A H 0.5451 0.9869 0.1520 0.086 Uiso 1 1 calc R
H64B H 0.5151 0.8935 0.1631 0.086 Uiso 1 1 calc R
H64C H 0.4534 0.9534 0.1401 0.086 Uiso 1 1 calc R
C13 C 1.0802(4) 0.6862(4) 0.0596(2) 0.0298(15) Uani 1 1 d .
C14 C 1.0835(4) 0.7010(5) 0.0970(2) 0.0336(16) Uani 1 1 d .
C15 C 1.1351(5) 0.6473(5) 0.1176(2) 0.0405(19) Uani 1 1 d .
H37 H 1.1393 0.6550 0.1431 0.049 Uiso 1 1 calc R
C16 C 1.1811(5) 0.5815(5) 0.1004(2) 0.0406(19) Uani 1 1 d .
C17 C 1.1737(5) 0.5676(5) 0.0650(2) 0.0434(19) Uani 1 1 d .
H40 H 1.2032 0.5212 0.0545 0.052 Uiso 1 1 calc R
C18 C 1.1240(5) 0.6190(5) 0.0426(2) 0.0384(17) Uani 1 1 d .
C19 C 1.1187(7) 0.6025(6) 0.0028(3) 0.056(3) Uani 1 1 d .
H63 H 1.0709 0.6362 -0.0077 0.067 Uiso 1 1 calc R
C20 C 1.2016(13) 0.6290(9) -0.0153(3) 0.111(6) Uani 1 1 d .
H69A H 1.2487 0.5965 -0.0048 0.134 Uiso 1 1 calc R
H69B H 1.2113 0.6897 -0.0113 0.134 Uiso 1 1 calc R
H69C H 1.1982 0.6177 -0.0414 0.134 Uiso 1 1 calc R
C21 C 1.1025(11) 0.5055(10) -0.0042(4) 0.101(5) Uani 1 1 d .
H70A H 1.0491 0.4886 0.0073 0.122 Uiso 1 1 calc R
H70B H 1.1493 0.4724 0.0061 0.122 Uiso 1 1 calc R
H70C H 1.0992 0.4952 -0.0304 0.122 Uiso 1 1 calc R
C22 C 1.0349(6) 0.7709(6) 0.1142(2) 0.047(2) Uani 1 1 d .
H39 H 1.0234 0.8152 0.0954 0.057 Uiso 1 1 calc R
C23 C 1.0844(8) 0.8122(7) 0.1456(3) 0.068(3) Uani 1 1 d .
H65A H 1.1380 0.8350 0.1363 0.082 Uiso 1 1 calc R
H65B H 1.0961 0.7696 0.1643 0.082 Uiso 1 1 calc R
H65C H 1.0506 0.8583 0.1560 0.082 Uiso 1 1 calc R
C24 C 0.9492(6) 0.7362(9) 0.1280(3) 0.069(3) Uani 1 1 d .
H35A H 0.9593 0.6913 0.1458 0.083 Uiso 1 1 calc R
H35B H 0.9170 0.7131 0.1075 0.083 Uiso 1 1 calc R
H35C H 0.9168 0.7822 0.1393 0.083 Uiso 1 1 calc R
C25 C 0.8573(5) 0.4401(5) 0.0187(2) 0.0380(17) Uani 1 1 d .
H27 H 0.8921 0.4624 0.0000 0.046 Uiso 1 1 calc R
C26 C 0.8653(6) 0.3555(5) 0.0278(2) 0.047(2) Uani 1 1 d .
H47 H 0.9062 0.3213 0.0157 0.056 Uiso 1 1 calc R
C27 C 0.8133(5) 0.3197(4) 0.05452(19) 0.0284(14) Uani 1 1 d .
C28 C 0.7569(6) 0.3733(5) 0.0712(2) 0.0423(19) Uani 1 1 d .
H24 H 0.7202 0.3523 0.0896 0.051 Uiso 1 1 calc R
C29 C 0.7534(5) 0.4566(4) 0.0615(2) 0.0400(18) Uani 1 1 d .
H34 H 0.7140 0.4922 0.0737 0.048 Uiso 1 1 calc R
C30 C 0.8192(4) 0.2288(4) 0.06445(19) 0.0277(14) Uani 1 1 d .
C31 C 0.7823(5) 0.1967(5) 0.09553(19) 0.0349(16) Uani 1 1 d .
H45 H 0.7544 0.2343 0.1118 0.042 Uiso 1 1 calc R
C32 C 0.8635(5) 0.0851(4) 0.0511(2) 0.0343(17) Uani 1 1 d .
H29 H 0.8921 0.0459 0.0358 0.041 Uiso 1 1 calc R
C33 C 0.8614(5) 0.1692(4) 0.0421(2) 0.0346(17) Uani 1 1 d .
H44 H 0.8885 0.1879 0.0205 0.042 Uiso 1 1 calc R
C34 C 0.7849(5) 0.1117(5) 0.10338(19) 0.0346(17) Uani 1 1 d .
H19 H 0.7577 0.0908 0.1246 0.042 Uiso 1 1 calc R
C35 C 0.2187(18) 0.1638(15) 0.9467(4) 0.169(10) Uani 1 1 d .
O11 O 0.9884(9) 0.0613(7) 0.9421(4) 0.176(8) Uani 1 1 d D
Br1 Br 0.23840(5) 0.83692(5) 0.05681(2) 0.0424(2) Uani 1 1 d .
Br2 Br 1.25419(6) 0.51297(7) 0.12894(3) 0.0637(3) Uani 1 1 d .
N1 N 0.8026(4) 0.4917(3) 0.03542(16) 0.0278(12) Uani 1 1 d .
N2 N 0.8257(4) 1.0580(3) 0.08124(15) 0.0285(13) Uani 1 1 d .
O1 O 0.5979(3) 0.7316(3) 0.08974(13) 0.0279(10) Uani 1 1 d .
O2 O 0.7083(3) 0.6530(3) 0.05705(14) 0.0317(11) Uani 1 1 d .
O3 O 0.7357(3) 0.8023(3) 0.07790(12) 0.0298(10) Uani 1 1 d .
O5 O 1.0424(3) 0.7455(3) 0.03738(13) 0.0288(10) Uani 1 1 d .
O6 O 0.9026(3) 0.6709(3) 0.03782(13) 0.0305(10) Uani 1 1 d .
O7 O 0.9120(3) 0.8322(3) 0.04023(13) 0.0310(10) Uani 1 1 d .
O4 O 0.6328(3) 0.7765(3) 0.02644(14) 0.0353(11) Uani 1 1 d .
O8 O 0.7544(3) 0.9509(3) 0.01651(12) 0.0271(10) Uani 1 1 d .
O9 O 0.8303(3) 0.9750(3) 0.09114(13) 0.0317(11) Uani 1 1 d .
P1 P 0.67219(11) 0.74233(10) 0.06038(5) 0.0246(3) Uani 1 1 d .
P2 P 0.94534(10) 0.74987(11) 0.02407(5) 0.0231(3) Uani 1 1 d .
Zn1 Zn 0.79701(5) 0.61830(5) 0.02435(2) 0.02273(17) Uani 1 1 d .
Zn2 Zn 0.80599(5) 0.88469(4) 0.054506(19) 0.02240(17) Uani 1 1 d .
C37 C 0.9624(9) 0.0335(16) 0.9760(3) 0.138(9) Uani 1 1 d D
012 O 0.232(2) 0.154(3) 0.9122(6) 0.37(2) Uani 1 1 d .

loop_
_atom_site_aniso_label
_atom_site_aniso_U_11
_atom_site_aniso_U_22
_atom_site_aniso_U_33
_atom_site_aniso_U_23
_atom_site_aniso_U_13
_atom_site_aniso_U_12
C1 0.022(3) 0.027(3) 0.030(3) 0.000(3) 0.003(3) 0.001(3)
C2 0.027(4) 0.030(4) 0.042(4) -0.013(3) 0.004(3) 0.002(3)
C3 0.032(4) 0.030(4) 0.047(4) -0.006(3) 0.000(3) 0.007(3)
C4 0.023(3) 0.031(4) 0.047(4) -0.003(3) 0.000(3) -0.004(3)
C5 0.026(4) 0.032(4) 0.047(4) -0.009(3) 0.003(3) -0.010(3)
C6 0.032(4) 0.030(4) 0.044(4) -0.005(3) 0.010(3) 0.000(3)
C7 0.031(4) 0.029(4) 0.085(6) -0.008(4) 0.013(4) 0.005(3)
C8 0.055(6) 0.042(6) 0.137(11) 0.037(6) -0.008(7) -0.015(5)
C9 0.053(6) 0.042(5) 0.130(11) -0.039(6) 0.004(6) -0.006(5)
C10 0.035(4) 0.047(5) 0.064(5) -0.018(4) -0.006(4) 0.013(4)
C11 0.046(6) 0.038(5) 0.129(10) -0.014(6) -0.005(6) -0.014(4)
C12 0.039(5) 0.082(8) 0.094(8) -0.059(7) -0.026(5) 0.018(5)
C13 0.020(3) 0.029(4) 0.040(4) 0.009(3) -0.008(3) -0.001(3)
C14 0.022(3) 0.037(4) 0.042(4) 0.009(3) -0.004(3) -0.007(3)
C15 0.034(4) 0.047(5) 0.041(4) 0.016(4) 0.007(3) 0.002(3)
C16 0.024(4) 0.040(4) 0.058(5) 0.022(4) -0.002(3) 0.002(3)
C17 0.031(4) 0.034(4) 0.065(5) -0.002(4) -0.008(4) 0.012(3)
C18 0.027(4) 0.037(4) 0.052(4) -0.003(4) -0.004(3) 0.010(3)
C19 0.071(6) 0.049(5) 0.048(5) -0.009(4) -0.017(5) 0.037(5)
C20 0.21(2) 0.076(9) 0.044(6) -0.008(6) 0.031(9) -0.025(11)
C21 0.122(13) 0.095(11) 0.087(9) -0.025(8) -0.015(9) -0.014(9)
C22 0.051(5) 0.053(5) 0.038(4) 0.002(4) -0.014(4) 0.008(4)
C23 0.093(8) 0.054(6) 0.057(6) -0.006(5) -0.016(6) 0.003(6)
C24 0.045(5) 0.103(9) 0.061(6) -0.012(6) 0.007(5) 0.017(6)
C25 0.044(4) 0.026(4) 0.044(4) 0.004(3) 0.015(4) 0.002(3)
C26 0.073(6) 0.021(4) 0.046(4) -0.004(3) 0.023(4) 0.007(4)
C27 0.033(4) 0.014(3) 0.038(4) -0.002(3) -0.002(3) -0.004(3)
C28 0.046(5) 0.025(4) 0.056(5) 0.004(3) 0.021(4) 0.001(3)
C29 0.045(5) 0.017(3) 0.058(5) -0.002(3) 0.017(4) 0.006(3)
C30 0.034(4) 0.014(3) 0.035(3) -0.006(3) -0.002(3) 0.001(3)
C31 0.048(5) 0.025(4) 0.032(3) -0.002(3) 0.006(3) 0.009(3)
C32 0.046(4) 0.017(3) 0.041(4) -0.006(3) 0.006(3) 0.003(3)
C33 0.046(5) 0.016(3) 0.042(4) 0.000(3) 0.014(3) -0.002(3)
C34 0.048(4) 0.029(4) 0.027(3) 0.002(3) 0.008(3) -0.005(3)
C35 0.28(3) 0.169(19) 0.064(9) 0.003(11) 0.064(13) 0.043(19)
O11 0.118(10) 0.088(8) 0.32(2) 0.108(11) 0.028(12) 0.004(7)
Br1 0.0243(4) 0.0458(5) 0.0570(5) -0.0095(4) -0.0051(3) -0.0004(3)
Br2 0.0387(5) 0.0723(7) 0.0802(7) 0.0459(6) -0.0051(5) 0.0129(4)
N1 0.025(3) 0.018(3) 0.040(3) -0.005(2) 0.001(3) -0.001(2)
N2 0.039(3) 0.014(3) 0.033(3) 0.000(2) -0.003(3) -0.004(2)
O1 0.023(2) 0.026(2) 0.035(2) 0.0067(19) 0.0054(19) 0.0040(19)
O2 0.031(3) 0.018(2) 0.046(3) 0.004(2) 0.009(2) -0.0002(19)
O3 0.031(3) 0.024(2) 0.035(2) 0.004(2) 0.000(2) -0.003(2)
O5 0.020(2) 0.027(3) 0.040(3) 0.006(2) -0.0054(19) 0.0021(19)
O6 0.022(2) 0.030(3) 0.040(3) 0.002(2) -0.008(2) -0.0005(19)
O7 0.023(2) 0.029(3) 0.042(3) 0.002(2) 0.000(2) 0.0053(19)
O4 0.037(3) 0.032(3) 0.037(3) 0.005(2) 0.004(2) -0.002(2)
O8 0.026(2) 0.022(2) 0.034(2) 0.0019(19) -0.003(2) 0.0052(19)
O9 0.048(3) 0.013(2) 0.034(2) 0.0062(19) -0.004(2) -0.001(2)
P1 0.0242(8) 0.0175(8) 0.0320(8) 0.0032(7) 0.0056(7) 0.0005(6)
P2 0.0169(7) 0.0206(8) 0.0319(8) 0.0018(7) -0.0037(6) 0.0016(6)
Zn1 0.0201(4) 0.0159(3) 0.0322(4) 0.0002(3) -0.0012(3) 0.0001(3)
Zn2 0.0234(4) 0.0152(3) 0.0285(4) 0.0009(3) -0.0002(3) 0.0005(3)
C37 0.068(8) 0.30(3) 0.047(6) 0.021(10) 0.024(6) 0.089(13)
012 0.33(4) 0.65(6) 0.149(18) 0.05(3) 0.04(2) 0.02(4)

loop_
_atom_type_symbol
_atom_type_description
_atom_type_scat_dispersion_real
_atom_type_scat_dispersion_imag
_atom_type_scat_source
C C 0.0033 0.0016 'International Tables Vol C Tables 4.2.6.8 and 6.1.1.4'
H H 0.0000 0.0000 'International Tables Vol C Tables 4.2.6.8 and 6.1.1.4'
Br Br -0.2901 2.4595 'International Tables Vol C Tables 4.2.6.8 and 6.1.1.4'
N N 0.0061 0.0033 'International Tables Vol C Tables 4.2.6.8 and 6.1.1.4'
O O 0.0106 0.0060 'International Tables Vol C Tables 4.2.6.8 and 6.1.1.4'
P P 0.1023 0.0942 'International Tables Vol C Tables 4.2.6.8 and 6.1.1.4'
Zn Zn 0.2839 1.4301 'International Tables Vol C Tables 4.2.6.8 and 6.1.1.4'

loop_
_geom_angle_atom_site_label_1
_geom_angle_atom_site_label_2
_geom_angle_atom_site_label_3
_geom_angle
_geom_angle_site_symmetry_1
_geom_angle_site_symmetry_3
C2 C1 C6 122.9(7) . .
C2 C1 O1 119.5(6) . .
C6 C1 O1 117.5(6) . .
C3 C2 C1 118.8(7) . .
C3 C2 C10 119.4(7) . .
C1 C2 C10 121.8(7) . .
C2 C3 C4 119.8(7) . .
C2 C3 H31 120.1 . .
C4 C3 H31 120.1 . .
C5 C4 C3 119.6(7) . .
C5 C4 Br1 120.1(5) . .
C3 C4 Br1 120.3(6) . .
C4 C5 C6 121.5(7) . .
C4 C5 H32 119.3 . .
C6 C5 H32 119.3 . .
C5 C6 C1 117.3(7) . .
C5 C6 C7 122.7(7) . .
C1 C6 C7 119.9(7) . .
C9 C7 C8 108.3(9) . .
C9 C7 C6 113.2(8) . .
C8 C7 C6 110.7(8) . .
C9 C7 H36 108.2 . .
C8 C7 H36 108.2 . .
C6 C7 H36 108.2 . .
C7 C8 H50A 109.5 . .
C7 C8 H50B 109.5 . .
H50A C8 H50B 109.5 . .
C7 C8 H50C 109.5 . .
H50A C8 H50C 109.5 . .
H50B C8 H50C 109.5 . .
C7 C9 H68A 109.5 . .
C7 C9 H68B 109.5 . .
H68A C9 H68B 109.5 . .
C7 C9 H68C 109.5 . .
H68A C9 H68C 109.5 . .
H68B C9 H68C 109.5 . .
C11 C10 C12 112.6(9) . .
C11 C10 C2 111.9(8) . .
C12 C10 C2 110.7(7) . .
C11 C10 H25 107.1 . .
C12 C10 H25 107.1 . .
C2 C10 H25 107.1 . .
C10 C11 H42A 109.5 . .
C10 C11 H42B 109.5 . .
H42A C11 H42B 109.5 . .
C10 C11 H42C 109.5 . .
H42A C11 H42C 109.5 . .
H42B C11 H42C 109.5 . .
C10 C12 H64A 109.5 . .
C10 C12 H64B 109.5 . .
H64A C12 H64B 109.5 . .
C10 C12 H64C 109.5 . .
H64A C12 H64C 109.5 . .
H64B C12 H64C 109.5 . .
O5 C13 C14 119.3(7) . .
O5 C13 C18 117.2(6) . .
C14 C13 C18 122.9(7) . .
C15 C14 C13 117.1(7) . .
C15 C14 C22 121.2(7) . .
C13 C14 C22 121.7(7) . .
C14 C15 C16 120.1(8) . .
C14 C15 H37 120.0 . .
C16 C15 H37 120.0 . .
C17 C16 C15 120.9(7) . .
C17 C16 Br2 120.3(7) . .
C15 C16 Br2 118.8(6) . .
C16 C17 C18 122.3(8) . .
C16 C17 H40 118.9 . .
C18 C17 H40 118.9 . .
C17 C18 C13 116.7(7) . .
C17 C18 C19 120.7(7) . .
C13 C18 C19 122.6(7) . .
C18 C19 C20 109.6(9) . .
C18 C19 C21 109.9(9) . .
C20 C19 C21 109.4(10) . .
C18 C19 H63 109.3 . .
C20 C19 H63 109.3 . .
C21 C19 H63 109.3 . .
C19 C20 H69A 109.5 . .
C19 C20 H69B 109.5 . .
H69A C20 H69B 109.5 . .
C19 C20 H69C 109.5 . .
H69A C20 H69C 109.5 . .
H69B C20 H69C 109.5 . .
C19 C21 H70A 109.5 . .
C19 C21 H70B 109.5 . .
H70A C21 H70B 109.5 . .
C19 C21 H70C 109.5 . .
H70A C21 H70C 109.5 . .
H70B C21 H70C 109.5 . .
C14 C22 C23 111.9(8) . .
C14 C22 C24 109.2(8) . .
C23 C22 C24 110.4(8) . .
C14 C22 H39 108.4 . .
C23 C22 H39 108.4 . .
C24 C22 H39 108.4 . .
C22 C23 H65A 109.5 . .
C22 C23 H65B 109.5 . .
H65A C23 H65B 109.5 . .
C22 C23 H65C 109.5 . .
H65A C23 H65C 109.5 . .
H65B C23 H65C 109.5 . .
C22 C24 H35A 109.5 . .
C22 C24 H35B 109.5 . .
H35A C24 H35B 109.5 . .
C22 C24 H35C 109.5 . .
H35A C24 H35C 109.5 . .
H35B C24 H35C 109.5 . .
N1 C25 C26 122.4(7) . .
N1 C25 H27 118.8 . .
C26 C25 H27 118.8 . .
C25 C26 C27 120.4(7) . .
C25 C26 H47 119.8 . .
C27 C26 H47 119.8 . .
C28 C27 C26 116.5(6) . .
C28 C27 C30 121.7(7) . .
C26 C27 C30 121.8(7) . .
C29 C28 C27 120.1(7) . .
C29 C28 H24 119.9 . .
C27 C28 H24 119.9 . .
N1 C29 C28 123.9(7) . .
N1 C29 H34 118.1 . .
C28 C29 H34 118.1 . .
C31 C30 C33 116.0(6) . .
C31 C30 C27 122.2(6) . .
C33 C30 C27 121.8(6) . .
C34 C31 C30 121.4(6) . .
C34 C31 H45 119.3 . .
C30 C31 H45 119.3 . .
N2 C32 C33 120.2(6) 1_545 .
N2 C32 H29 119.9 1_545 .
C33 C32 H29 119.9 . .
C32 C33 C30 120.9(7) . .
C32 C33 H44 119.6 . .
C30 C33 H44 119.6 . .
N2 C34 C31 120.2(6) 1_545 .
N2 C34 H19 119.9 1_545 .
C31 C34 H19 119.9 . .
C25 N1 C29 116.6(6) . .
C25 N1 Zn1 122.1(5) . .
C29 N1 Zn1 121.1(5) . .
C32 N2 C34 121.4(6) 1_565 1_565
C32 N2 O9 120.6(6) 1_565 .
C34 N2 O9 118.0(6) 1_565 .
C1 O1 P1 122.3(4) . .
P1 O2 Zn1 125.8(3) . .
P1 O3 Zn2 127.8(3) . .
C13 O5 P2 128.5(4) . .
P2 O6 Zn1 131.1(3) . .
P2 O7 Zn2 140.2(3) . .
P1 O4 Zn1 158.1(4) . 6
P2 O8 Zn2 135.5(3) 6 .
N2 O9 Zn2 119.6(4) . .
O4 P1 O3 113.8(3) . .
O4 P1 O2 114.9(3) . .
O3 P1 O2 111.3(3) . .
O4 P1 O1 107.4(3) . .
O3 P1 O1 105.1(3) . .
O2 P1 O1 103.3(3) . .
O8 P2 O6 113.7(3) 6 .
O8 P2 O7 111.7(3) 6 .
O6 P2 O7 114.8(3) . .
O8 P2 O5 104.5(3) 6 .
O6 P2 O5 106.7(3) . .
O7 P2 O5 104.2(3) . .
O4 Zn1 O6 110.3(2) 6 .
O4 Zn1 O2 117.1(2) 6 .
O6 Zn1 O2 110.1(2) . .
O4 Zn1 N1 108.7(2) 6 .
O6 Zn1 N1 109.4(2) . .
O2 Zn1 N1 100.6(2) . .
O3 Zn2 O8 116.8(2) . .
O3 Zn2 O7 109.4(2) . .
O8 Zn2 O7 113.5(2) . .
O3 Zn2 O9 106.9(2) . .
O8 Zn2 O9 100.71(19) . .
O7 Zn2 O9 108.8(2) . .

loop_
_geom_bond_atom_site_label_1
_geom_bond_atom_site_label_2
_geom_bond_distance
_geom_bond_site_symmetry_2
C1 C2 1.376(10) .
C1 C6 1.395(10) .
C1 O1 1.405(8) .
C2 C3 1.365(11) .
C2 C10 1.537(11) .
C3 C4 1.423(10) .
C3 H31 0.9500 .
C4 C5 1.370(11) .
C4 Br1 1.887(7) .
C5 C6 1.379(11) .
C5 H32 0.9500 .
C6 C7 1.548(10) .
C7 C9 1.496(14) .
C7 C8 1.512(15) .
C7 H36 1.0000 .
C8 H50A 0.9800 .
C8 H50B 0.9800 .
C8 H50C 0.9800 .
C9 H68A 0.9800 .
C9 H68B 0.9800 .
C9 H68C 0.9800 .
C10 C11 1.501(15) .
C10 C12 1.525(13) .
C10 H25 1.0000 .
C11 H42A 0.9800 .
C11 H42B 0.9800 .
C11 H42C 0.9800 .
C12 H64A 0.9800 .
C12 H64B 0.9800 .
C12 H64C 0.9800 .
C13 O5 1.378(8) .
C13 C14 1.399(11) .
C13 C18 1.411(11) .
C14 C15 1.397(11) .
C14 C22 1.485(12) .
C15 C16 1.415(12) .
C15 H37 0.9500 .
C16 C17 1.330(12) .
C16 Br2 1.896(7) .
C17 C18 1.395(11) .
C17 H40 0.9500 .
C18 C19 1.492(12) .
C19 C20 1.526(19) .
C19 C21 1.571(17) .
C19 H63 1.0000 .
C20 H69A 0.9800 .
C20 H69B 0.9800 .
C20 H69C 0.9800 .
C21 H70A 0.9800 .
C21 H70B 0.9800 .
C21 H70C 0.9800 .
C22 C23 1.538(13) .
C22 C24 1.542(15) .
C22 H39 1.0000 .
C23 H65A 0.9800 .
C23 H65B 0.9800 .
C23 H65C 0.9800 .
C24 H35A 0.9800 .
C24 H35B 0.9800 .
C24 H35C 0.9800 .
C25 N1 1.336(9) .
C25 C26 1.380(11) .
C25 H27 0.9500 .
C26 C27 1.400(11) .
C26 H47 0.9500 .
C27 C28 1.373(10) .
C27 C30 1.481(9) .
C28 C29 1.362(10) .
C28 H24 0.9500 .
C29 N1 1.353(10) .
C29 H34 0.9500 .
C30 C31 1.381(10) .
C30 C33 1.416(10) .
C31 C34 1.372(10) .
C31 H45 0.9500 .
C32 N2 1.330(10) 1_545
C32 C33 1.368(10) .
C32 H29 0.9500 .
C33 H44 0.9500 .
C34 N2 1.340(9) 1_545
C34 H19 0.9500 .
C35 012 1.30(3) .
O11 C37 1.386(10) .
N1 Zn1 2.039(6) .
N2 C32 1.330(10) 1_565
N2 C34 1.340(9) 1_565
N2 O9 1.361(7) .
O1 P1 1.603(5) .
O2 P1 1.523(5) .
O2 Zn1 1.926(5) .
O3 P1 1.521(5) .
O3 Zn2 1.912(5) .
O5 P2 1.608(5) .
O6 P2 1.503(5) .
O6 Zn1 1.925(5) .
O7 P2 1.521(5) .
O7 Zn2 1.938(5) .
O4 P1 1.497(5) .
O4 Zn1 1.912(5) 6
O8 P2 1.499(5) 6
O8 Zn2 1.926(4) .
O9 Zn2 1.998(5) .
P2 O8 1.499(5) 6
Zn1 O4 1.912(5) 6

loop_
_geom_torsion_atom_site_label_1
_geom_torsion_atom_site_label_2
_geom_torsion_atom_site_label_3
_geom_torsion_atom_site_label_4
_geom_torsion
_geom_torsion_site_symmetry_1
_geom_torsion_site_symmetry_4
C6 C1 C2 C3 -2.9(11) . .
O1 C1 C2 C3 178.5(7) . .
C6 C1 C2 C10 177.4(7) . .
O1 C1 C2 C10 -1.3(11) . .
C1 C2 C3 C4 1.8(12) . .
C10 C2 C3 C4 -178.5(7) . .
C2 C3 C4 C5 -0.2(12) . .
C2 C3 C4 Br1 -179.3(6) . .
C3 C4 C5 C6 -0.5(12) . .
Br1 C4 C5 C6 178.6(6) . .
C4 C5 C6 C1 -0.5(11) . .
C4 C5 C6 C7 178.5(8) . .
C2 C1 C6 C5 2.3(11) . .
O1 C1 C6 C5 -179.1(6) . .
C2 C1 C6 C7 -176.8(7) . .
O1 C1 C6 C7 1.8(10) . .
C5 C6 C7 C9 13.8(13) . .
C1 C6 C7 C9 -167.2(8) . .
C5 C6 C7 C8 -108.1(9) . .
C1 C6 C7 C8 70.9(9) . .
C3 C2 C10 C11 -71.3(10) . .
C1 C2 C10 C11 108.4(9) . .
C3 C2 C10 C12 55.2(11) . .
C1 C2 C10 C12 -125.0(9) . .
O5 C13 C14 C15 -169.0(6) . .
C18 C13 C14 C15 2.2(11) . .
O5 C13 C14 C22 10.6(10) . .
C18 C13 C14 C22 -178.3(8) . .
C13 C14 C15 C16 -0.1(11) . .
C22 C14 C15 C16 -179.7(7) . .
C14 C15 C16 C17 -2.5(12) . .
C14 C15 C16 Br2 177.4(6) . .
C15 C16 C17 C18 3.1(13) . .
Br2 C16 C17 C18 -176.8(7) . .
C16 C17 C18 C13 -1.0(13) . .
C16 C17 C18 C19 178.7(9) . .
O5 C13 C18 C17 169.6(7) . .
C14 C13 C18 C17 -1.7(12) . .
O5 C13 C18 C19 -10.1(12) . .
C14 C13 C18 C19 178.6(8) . .
C17 C18 C19 C20 -73.1(12) . .
C13 C18 C19 C20 106.6(11) . .
C17 C18 C19 C21 47.2(14) . .
C13 C18 C19 C21 -133.1(10) . .
C15 C14 C22 C23 36.3(11) . .
C13 C14 C22 C23 -143.2(8) . .
C15 C14 C22 C24 -86.2(9) . .
C13 C14 C22 C24 94.2(9) . .
N1 C25 C26 C27 1.9(14) . .
C25 C26 C27 C28 -1.3(13) . .
C25 C26 C27 C30 179.0(8) . .
C26 C27 C28 C29 0.1(13) . .
C30 C27 C28 C29 179.8(8) . .
C27 C28 C29 N1 0.6(14) . .
C28 C27 C30 C31 -13.8(11) . .
C26 C27 C30 C31 165.9(8) . .
C28 C27 C30 C33 164.5(8) . .
C26 C27 C30 C33 -15.8(11) . .
C33 C30 C31 C34 -1.6(11) . .
C27 C30 C31 C34 176.8(7) . .
N2 C32 C33 C30 0.1(12) 1_545 .
C31 C30 C33 C32 0.7(11) . .
C27 C30 C33 C32 -177.7(7) . .
C30 C31 C34 N2 1.7(12) . 1_545
C26 C25 N1 C29 -1.2(12) . .
C26 C25 N1 Zn1 175.7(7) . .
C28 C29 N1 C25 -0.1(13) . .
C28 C29 N1 Zn1 -177.0(7) . .
C2 C1 O1 P1 -90.1(7) . .
C6 C1 O1 P1 91.2(7) . .
C14 C13 O5 P2 -92.0(7) . .
C18 C13 O5 P2 96.4(7) . .
C32 N2 O9 Zn2 -48.0(8) 1_565 .
C34 N2 O9 Zn2 134.4(6) 1_565 .
Zn1 O4 P1 O3 92.5(9) 6 .
Zn1 O4 P1 O2 -37.4(10) 6 .
Zn1 O4 P1 O1 -151.7(9) 6 .
Zn2 O3 P1 O4 -29.7(5) . .
Zn2 O3 P1 O2 101.9(4) . .
Zn2 O3 P1 O1 -146.9(3) . .
Zn1 O2 P1 O4 60.3(5) . .
Zn1 O2 P1 O3 -70.9(4) . .
Zn1 O2 P1 O1 176.9(3) . .
C1 O1 P1 O4 -3.8(6) . .
C1 O1 P1 O3 117.7(5) . .
C1 O1 P1 O2 -125.6(5) . .
Zn1 O6 P2 O8 -49.3(5) . 6
Zn1 O6 P2 O7 81.1(5) . .
Zn1 O6 P2 O5 -164.0(4) . .
Zn2 O7 P2 O8 91.6(5) . 6
Zn2 O7 P2 O6 -39.7(6) . .
Zn2 O7 P2 O5 -156.1(4) . .
C13 O5 P2 O8 -125.9(6) . 6
C13 O5 P2 O6 -5.1(7) . .
C13 O5 P2 O7 116.8(6) . .
P2 O6 Zn1 O4 34.7(5) . 6
P2 O6 Zn1 O2 -96.1(4) . .
P2 O6 Zn1 N1 154.2(4) . .
P1 O2 Zn1 O4 -60.0(4) . 6
P1 O2 Zn1 O6 67.0(4) . .
P1 O2 Zn1 N1 -177.5(4) . .
C25 N1 Zn1 O4 56.8(6) . 6
C29 N1 Zn1 O4 -126.4(6) . 6
C25 N1 Zn1 O6 -63.6(6) . .
C29 N1 Zn1 O6 113.1(6) . .
C25 N1 Zn1 O2 -179.6(6) . .
C29 N1 Zn1 O2 -2.8(6) . .
P1 O3 Zn2 O8 41.9(4) . .
P1 O3 Zn2 O7 -88.7(4) . .
P1 O3 Zn2 O9 153.6(4) . .
P2 O8 Zn2 O3 -95.5(4) 6 .
P2 O8 Zn2 O7 33.2(5) 6 .
P2 O8 Zn2 O9 149.3(4) 6 .
P2 O7 Zn2 O3 40.7(5) . .
P2 O7 Zn2 O8 -91.7(5) . .
P2 O7 Zn2 O9 157.1(4) . .
N2 O9 Zn2 O3 -136.2(5) . .
N2 O9 Zn2 O8 -13.7(5) . .
N2 O9 Zn2 O7 105.8(5) . .

loop_
_platon_squeeze_void_nr
_platon_squeeze_void_average_x
_platon_squeeze_void_average_y
_platon_squeeze_void_average_z
_platon_squeeze_void_volume
_platon_squeeze_void_count_electrons
_platon_squeeze_void_content
1 0.000 0.238 0.089 7 0 ' '
2 -0.262 0.738 0.500 195 24 ' '
3 0.000 0.762 0.589 7 0 ' '
4 0.261 0.262 1.000 194 24 ' '
5 0.238 0.762 0.250 195 24 ' '
6 0.069 0.124 0.699 11 1 ' '
7 0.121 0.077 0.303 9 1 ' '
8 0.238 0.000 0.911 7 0 ' '
9 0.262 0.500 0.339 7 0 ' '
10 0.378 0.577 0.947 9 1 ' '
11 0.423 0.622 0.553 9 1 ' '
12 0.500 0.738 0.161 7 0 ' '
13 0.500 0.262 0.661 7 0 ' '
14 0.759 0.239 0.750 193 24 ' '
15 0.577 0.378 0.053 9 1 ' '
16 0.621 0.423 0.447 9 1 ' '
17 0.738 0.500 0.839 7 0 ' '
18 0.762 0.000 0.411 7 0 ' '
19 0.878 0.923 0.803 9 1 ' '
20 0.923 0.878 0.197 9 1 ' '
